data_7716194
loop_
_publ_author_name
'Seno, Carlotta'
'Pokratath, Rohan'
'Unniram Parambil, Ajmal Roshan'
'Van den Eynden, Dietger'
'Dhaene, Evert'
'Prescimone, Alessandro'
'De Roo, Jonathan'

_publ_section_title
;
 Complexation and disproportionation of group 4 metal (alkoxy) halides
 with phosphine oxides.
;
_journal_issue 23
_journal_name_full 'Dalton transactions (Cambridge, England : 2003)'
_journal_page_first 9862
_journal_page_last 9873
_journal_paper_doi 10.1039/d4dt01299b
_journal_volume 53
_journal_year 2024
_chemical_formula_moiety 'C36 H30 Cl4 O2 P2 Zr'
_chemical_formula_sum 'C36 H30 Cl4 O2 P2 Zr'
_chemical_formula_weight 789.56
_space_group_crystal_system triclinic
_space_group_IT_number 2
_space_group_name_Hall '-P 1'
_space_group_name_H-M_alt 'P -1'
_atom_sites_solution_hydrogens geom
_atom_sites_solution_primary dual
_audit_block_doi 10.5517/ccdc.csd.cc2dhp1n
_audit_creation_date 2023-11-14
_audit_creation_method
;
Olex2 1.5
(compiled 2023.08.24 svn.re1ec1418 for OlexSys, GUI svn.r6817)
;
_audit_update_record
;
2024-01-23 deposited with the CCDC.	2024-05-06 downloaded from the CCDC.
;
_cell_angle_alpha 101.126(3)
_cell_angle_beta 107.899(3)
_cell_angle_gamma 92.429(3)
_cell_formula_units_Z 1
_cell_length_a 9.4661(4)
_cell_length_b 9.5612(4)
_cell_length_c 10.5356(4)
_cell_measurement_reflns_used 34110
_cell_measurement_temperature 150
_cell_measurement_theta_max 73.15
_cell_measurement_theta_min 4.52
_cell_volume 885.05(7)
_computing_cell_refinement 'X-Area Recipe 1.37.0.0 (STOE, 2021)'
_computing_data_collection 'X-Area Pilatus3_SV 1.31.175.0 (STOE, 2021)'
_computing_data_reduction
;
X-Area Integrate 2.5.1.0 (STOE, 2021)
X-Area LANA 2.6.2.0 (STOE, 2021)
;
_computing_molecular_graphics 'Olex2 1.5 (Dolomanov et al., 2009)'
_computing_publication_material 'Olex2 1.5 (Dolomanov et al., 2009)'
_computing_structure_refinement 'SHELXL 2018/3 (Sheldrick, 2015)'
_computing_structure_solution 'SHELXT  (Sheldrick, 2015)'
_diffrn_ambient_temperature 150
_diffrn_detector Pilatus300K
_diffrn_detector_area_resol_mean 5.81
_diffrn_detector_type 'DECTRIS PILATUS 300K'
_diffrn_measured_fraction_theta_full 0.988
_diffrn_measured_fraction_theta_max 0.973
_diffrn_measurement_details
;
 4262 frames, detector distance = 40 mm
;
_diffrn_measurement_device 'Eulerian 4-circle diffractometer'
_diffrn_measurement_device_type 'STOE STADIVARI'
_diffrn_measurement_method 'rotation method, \w scans'
_diffrn_radiation_collimation '1.2 0.6 mm diameter'
_diffrn_radiation_monochromator 'Graded multilayer mirror'
_diffrn_radiation_polarisn_norm 270
_diffrn_radiation_probe x-ray
_diffrn_radiation_type GaK\a
_diffrn_radiation_wavelength 1.54186
_diffrn_reflns_av_R_equivalents 0.0353
_diffrn_reflns_av_unetI/netI 0.0203
_diffrn_reflns_Laue_measured_fraction_full 0.988
_diffrn_reflns_Laue_measured_fraction_max 0.973
_diffrn_reflns_limit_h_max 11
_diffrn_reflns_limit_h_min -10
_diffrn_reflns_limit_k_max 11
_diffrn_reflns_limit_k_min -11
_diffrn_reflns_limit_l_max 13
_diffrn_reflns_limit_l_min -11
_diffrn_reflns_number 16749
_diffrn_reflns_point_group_measured_fraction_full 0.988
_diffrn_reflns_point_group_measured_fraction_max 0.973
_diffrn_reflns_theta_full 67.686
_diffrn_reflns_theta_max 72.804
_diffrn_reflns_theta_min 4.518
_diffrn_source 'Axo Cu'
_diffrn_source_current 3.570
_diffrn_source_power 0.250
_diffrn_source_voltage 70
_exptl_absorpt_coefficient_mu 6.427
_exptl_absorpt_correction_T_max 0.0017
_exptl_absorpt_correction_T_min 0.0003
_exptl_absorpt_correction_type multi-scan
_exptl_absorpt_process_details
;
STOE X-Red32, absorption correction by Gaussian integration, analogous to
P. Coppens in: F. R. Ahmed (Editor), "Crystallographic Computing", Munksgaard,
Copenhagen (1970), 255 - 270. Afterwards scaling of reflection intensities was
performed within STOE LANA. J. Koziskova, F. Hahn, J. Richter, J. Kozisek, Acta
Chimica Slovaca, vol. 9, no. 2, 2016, pp. 136 - 140.
Finally a spherical absorption correction was done within STOE LANA.
;
_exptl_crystal_colour colourless
_exptl_crystal_colour_primary colourless
_exptl_crystal_density_diffrn 1.481
_exptl_crystal_density_method 'not measured'
_exptl_crystal_description block
_exptl_crystal_F_000 400
_exptl_crystal_size_max 0.17
_exptl_crystal_size_mid 0.157
_exptl_crystal_size_min 0.15
_exptl_crystal_size_rad 0.150
_refine_diff_density_max 1.145
_refine_diff_density_min -1.273
_refine_diff_density_rms 0.148
_refine_ls_extinction_coef 0.0187(13)
_refine_ls_extinction_expression Fc^*^=kFc[1+0.001xFc^2^\l^3^/sin(2\q)]^-1/4^
_refine_ls_extinction_method 'SHELXL-2018/3 (Sheldrick 2018)'
_refine_ls_goodness_of_fit_ref 0.903
_refine_ls_hydrogen_treatment constr
_refine_ls_matrix_type full
_refine_ls_number_parameters 206
_refine_ls_number_reflns 3432
_refine_ls_number_restraints 0
_refine_ls_restrained_S_all 0.903
_refine_ls_R_factor_all 0.0979
_refine_ls_R_factor_gt 0.0840
_refine_ls_shift/su_max 0.000
_refine_ls_shift/su_mean 0.000
_refine_ls_structure_factor_coef Fsqd
_refine_ls_weighting_details 'w=1/[\s^2^(Fo^2^)+(0.0400P)^2^+9.0000P] where P=(Fo^2^+2Fc^2^)/3'
_refine_ls_weighting_scheme calc
_refine_ls_wR_factor_gt 0.1668
_refine_ls_wR_factor_ref 0.1820
_reflns_Friedel_coverage 0.000
_reflns_number_gt 3120
_reflns_number_total 3432
_reflns_threshold_expression 'I > 2\s(I)'
_cod_data_source_file d4dt01299b3.cif
_cod_data_source_block cs145_150k
_cod_depositor_comments 'Adding full bibliography for 7716192--7716196.cif.'
_cod_original_cell_volume 885.05(6)
_cod_database_code 7716194
_shelx_shelxl_version_number 2018/3
_shelx_space_group_comment
;
The symmetry employed for this shelxl refinement is uniquely defined
by the following loop, which should always be used as a source of
symmetry information in preference to the above space-group names.
They are only intended as comments.
;
_shelx_estimated_absorpt_t_max 0.446
_shelx_estimated_absorpt_t_min 0.408
_olex2_refinement_description
;
1. Fixed Uiso
 At 1.2 times of:
  All C(H) groups
2.a Aromatic/amide H refined with riding coordinates:
 C4(H4), C14(H14), C2(H2), C6(H6), C5(H5), C16(H16), C8(H8), C17(H17), C3(H3),
 C11(H11), C12(H12), C9(H9), C15(H15), C18(H18), C10(H10)
;
_olex2_diffrn_ambient_temperature_device 'Oxford Cryosystems'
_olex2_submission_special_instructions 'No special instructions were received'
_stoe_detector_distance '40.0 mm'
_stoe_detector_pixelsize_x '0.075 mm'
_stoe_detector_pixelsize_y '0.075 mm'
_stoe_detector_size_x '8.0 cm'
_stoe_detector_size_y '7.7 cm'
_stoe_evaluation_integration_a 5.6
_stoe_evaluation_integration_b -1.0
_stoe_evaluation_integration_ems 0.017
_stoe_evaluation_lana_bis_l_even_max -
_stoe_evaluation_lana_bis_l_odd_max -
_stoe_evaluation_lana_bos_l_even_max 6
_stoe_evaluation_lana_bos_l_odd_max 3
_stoe_evaluation_lana_completeness 97.4
_stoe_evaluation_lana_dxs_max_order 1
_stoe_evaluation_lana_dys_max_order 1
_stoe_evaluation_lana_fs_max_order 3
_stoe_evaluation_lana_max_2theta_available 145.7
_stoe_evaluation_lana_max_2theta_desired 145.7
_stoe_evaluation_lana_mean_redundancy 4.9
_stoe_evaluation_lana_number_refls_after_or 16758
_stoe_evaluation_lana_number_refls_outliers 7115
_stoe_evaluation_lana_number_refls_total 23873
_stoe_evaluation_lana_number_refls_unique 3437
_stoe_evaluation_lana_number_refls_written 16758
_stoe_evaluation_lana_or_c1 0.035
_stoe_evaluation_lana_or_c2 0
_stoe_evaluation_lana_or_c3 0
_stoe_evaluation_lana_or_c4 0.7
_stoe_evaluation_lana_point_group -1
_stoe_evaluation_lana_table
;
#----------------------------------------------------------------------------
2Theta          15.8   31.2   46.6   62.0   77.4   92.8  108.2  123.6  139.0
#----------------------------------------------------------------------------
<Resolution>    4.53   2.72   1.94   1.47   1.23   1.07   0.95   0.87   0.83
N(total)          98    611   1229   2855   5381   5010   3521   3303   1865
<Redundancy>     2.1    3.7    3.5    5.5    7.4    6.0    4.1    4.0    3.4
Complet. [%%]    97.4  100.0  100.0  100.0  100.0   99.7   99.5   97.3   85.5
<I/sigma>      247.0  120.3   89.2   47.8   34.2   29.9   21.2   12.3    6.0
R(int)         0.021  0.026  0.027  0.033  0.035  0.037  0.057  0.151  0.283
#----------------------------------------------------------------------------
;
_stoe_measurement_identifier CS145_150K
_stoe_measurement_max_exposure_per_frame '8.0 s'
_stoe_measurement_mean_exposure_per_frame '6.3 s'
_stoe_measurement_min_exposure_per_frame '2.0 s'
_stoe_measurement_total_exposure_time '7.5 h'
_stoe_measurement_total_frame_number 4262
_stoe_measurement_total_run_number 71
_stoe_measurement_tube_power '50.0 W'

loop_
_space_group_symop_operation_xyz
'x, y, z'
'-x, -y, -z'

loop_
_atom_site_label
_atom_site_type_symbol
_atom_site_fract_x
_atom_site_fract_y
_atom_site_fract_z
_atom_site_U_iso_or_equiv
_atom_site_adp_type
_atom_site_occupancy
_atom_site_site_symmetry_order
_atom_site_calc_flag
_atom_site_refinement_flags_posn
_atom_site_refinement_flags_adp
_atom_site_refinement_flags_occupancy
_atom_site_disorder_assembly
_atom_site_disorder_group
Zr1 Zr 0.000000 0.000000 0.000000 0.0540(3) Uani 1 2 d S . P . .
Cl2 Cl -0.1456(2) -0.0498(2) 0.1465(2) 0.0647(5) Uani 1 1 d . . . . .
Cl1 Cl -0.1828(2) 0.1562(2) -0.0969(2) 0.0637(5) Uani 1 1 d . . . . .
P1 P 0.2395(2) 0.2762(2) 0.2627(2) 0.0565(5) Uani 1 1 d . . . . .
O1 O 0.1198(5) 0.1730(5) 0.1504(5) 0.0595(12) Uani 1 1 d . . . . .
C1 C 0.3920(9) 0.3182(8) 0.2052(8) 0.0604(17) Uani 1 1 d . . . . .
C13 C 0.1600(8) 0.4358(8) 0.3106(8) 0.0607(18) Uani 1 1 d . . . . .
C4 C 0.6348(10) 0.3727(10) 0.1233(10) 0.080(2) Uani 1 1 d . . . . .
H4 H 0.719218 0.391596 0.096088 0.095 Uiso 1 1 calc R U . . .
C14 C 0.1975(9) 0.5108(9) 0.4458(9) 0.069(2) Uani 1 1 d . . . . .
H14 H 0.265165 0.475592 0.516606 0.083 Uiso 1 1 calc R U . . .
C2 C 0.4468(9) 0.4580(9) 0.2170(9) 0.071(2) Uani 1 1 d . . . . .
H2 H 0.401026 0.535362 0.253526 0.085 Uiso 1 1 calc R U . . .
C6 C 0.4582(9) 0.2059(9) 0.1511(9) 0.068(2) Uani 1 1 d . . . . .
H6 H 0.419768 0.109845 0.142156 0.081 Uiso 1 1 calc R U . . .
C7 C 0.3091(8) 0.1992(8) 0.4075(8) 0.0585(17) Uani 1 1 d . . . . .
C5 C 0.5799(9) 0.2326(10) 0.1099(9) 0.075(2) Uani 1 1 d . . . . .
H5 H 0.625414 0.155400 0.072739 0.090 Uiso 1 1 calc R U . . .
C16 C 0.0388(10) 0.6890(10) 0.3730(11) 0.081(3) Uani 1 1 d . . . . .
H16 H -0.001554 0.776406 0.394219 0.097 Uiso 1 1 calc R U . . .
C8 C 0.4572(9) 0.2273(9) 0.4888(9) 0.069(2) Uani 1 1 d . . . . .
H8 H 0.525570 0.283673 0.464221 0.083 Uiso 1 1 calc R U . . .
C17 C 0.0007(10) 0.6153(9) 0.2400(10) 0.077(2) Uani 1 1 d . . . . .
H17 H -0.066722 0.651363 0.169603 0.092 Uiso 1 1 calc R U . . .
C3 C 0.5688(10) 0.4849(10) 0.1754(10) 0.079(2) Uani 1 1 d . . . . .
H3 H 0.606659 0.580839 0.182991 0.095 Uiso 1 1 calc R U . . .
C11 C 0.2606(11) 0.0633(10) 0.5635(9) 0.076(2) Uani 1 1 d . . . . .
H11 H 0.193382 0.006151 0.588537 0.092 Uiso 1 1 calc R U . . .
C12 C 0.2099(10) 0.1157(9) 0.4436(8) 0.068(2) Uani 1 1 d . . . . .
H12 H 0.108437 0.094191 0.387334 0.082 Uiso 1 1 calc R U . . .
C9 C 0.5063(11) 0.1730(9) 0.6068(9) 0.075(2) Uani 1 1 d . . . . .
H9 H 0.608615 0.190059 0.661225 0.090 Uiso 1 1 calc R U . . .
C15 C 0.1359(10) 0.6368(9) 0.4768(10) 0.079(2) Uani 1 1 d . . . . .
H15 H 0.160218 0.687264 0.569093 0.095 Uiso 1 1 calc R U . . .
C18 C 0.0600(9) 0.4882(9) 0.2076(9) 0.067(2) Uani 1 1 d . . . . .
H18 H 0.032547 0.436961 0.115349 0.081 Uiso 1 1 calc R U . . .
C10 C 0.4063(12) 0.0945(9) 0.6443(9) 0.079(3) Uani 1 1 d . . . . .
H10 H 0.439087 0.061796 0.727141 0.094 Uiso 1 1 calc R U . . .

loop_
_atom_site_aniso_label
_atom_site_aniso_U_11
_atom_site_aniso_U_22
_atom_site_aniso_U_33
_atom_site_aniso_U_23
_atom_site_aniso_U_13
_atom_site_aniso_U_12
Zr1 0.0539(5) 0.0558(5) 0.0561(5) 0.0195(4) 0.0179(4) 0.0107(4)
Cl2 0.0639(11) 0.0732(12) 0.0680(11) 0.0282(9) 0.0284(9) 0.0137(9)
Cl1 0.0616(10) 0.0665(11) 0.0685(11) 0.0269(9) 0.0198(8) 0.0176(8)
P1 0.0568(10) 0.0555(10) 0.0590(11) 0.0177(8) 0.0173(8) 0.0102(8)
O1 0.059(3) 0.058(3) 0.058(3) 0.016(2) 0.012(2) 0.005(2)
C1 0.065(4) 0.057(4) 0.062(4) 0.019(3) 0.020(4) 0.017(3)
C13 0.057(4) 0.060(4) 0.070(5) 0.023(4) 0.021(4) 0.008(3)
C4 0.070(5) 0.082(6) 0.093(6) 0.019(5) 0.036(5) 0.002(4)
C14 0.067(5) 0.067(5) 0.071(5) 0.013(4) 0.021(4) 0.009(4)
C2 0.073(5) 0.064(5) 0.081(5) 0.019(4) 0.030(4) 0.007(4)
C6 0.067(5) 0.065(5) 0.080(5) 0.024(4) 0.029(4) 0.014(4)
C7 0.059(4) 0.057(4) 0.061(4) 0.017(3) 0.019(3) 0.011(3)
C5 0.066(5) 0.077(5) 0.088(6) 0.020(5) 0.031(4) 0.017(4)
C16 0.081(6) 0.064(5) 0.112(8) 0.027(5) 0.044(6) 0.020(4)
C8 0.071(5) 0.060(4) 0.073(5) 0.017(4) 0.016(4) 0.013(4)
C17 0.080(6) 0.064(5) 0.099(7) 0.039(5) 0.034(5) 0.026(4)
C3 0.078(6) 0.070(5) 0.097(6) 0.013(5) 0.042(5) -0.005(4)
C11 0.096(6) 0.077(5) 0.068(5) 0.031(4) 0.032(5) 0.022(5)
C12 0.073(5) 0.071(5) 0.067(5) 0.022(4) 0.025(4) 0.014(4)
C9 0.079(6) 0.072(5) 0.065(5) 0.020(4) 0.005(4) 0.023(4)
C15 0.085(6) 0.067(5) 0.087(6) 0.010(4) 0.035(5) 0.015(4)
C18 0.070(5) 0.063(5) 0.073(5) 0.028(4) 0.021(4) 0.011(4)
C10 0.105(7) 0.070(5) 0.059(5) 0.021(4) 0.018(5) 0.033(5)

loop_
_atom_type_symbol
_atom_type_description
_atom_type_scat_dispersion_real
_atom_type_scat_dispersion_imag
_atom_type_scat_source
C C 0.0181 0.0091 'International Tables Vol C Tables 4.2.6.8 and 6.1.1.4'
H H 0.0000 0.0000 'International Tables Vol C Tables 4.2.6.8 and 6.1.1.4'
Cl Cl 0.3639 0.7018 'International Tables Vol C Tables 4.2.6.8 and 6.1.1.4'
O O 0.0492 0.0322 'International Tables Vol C Tables 4.2.6.8 and 6.1.1.4'
P P 0.2955 0.4335 'International Tables Vol C Tables 4.2.6.8 and 6.1.1.4'
Zr Zr -0.1862 2.2449 'International Tables Vol C Tables 4.2.6.8 and 6.1.1.4'

loop_
_citation_id
_citation_doi
_citation_year
1 10.26434/chemrxiv-2023-rcvdn 2023

loop_
_exptl_crystal_face_index_h
_exptl_crystal_face_index_k
_exptl_crystal_face_index_l
_exptl_crystal_face_perp_dist
1 1 30 0.0672
-4 -19 -30 0.0446
-14 15 13 0.0459
-4 -15 4 0.0648
-30 1 -21 0.0674
9 30 22 0.0526
1 -1 -15 0.0556
29 13 30 0.0531
-2 15 -9 0.0943
-29 -30 5 0.0848
18 -30 -25 0.0592

loop_
_geom_angle_atom_site_label_1
_geom_angle_atom_site_label_2
_geom_angle_atom_site_label_3
_geom_angle
_geom_angle_site_symmetry_1
_geom_angle_site_symmetry_3
_geom_angle_publ_flag
Cl2 Zr1 Cl2 180.0 2 . ?
Cl1 Zr1 Cl2 89.99(6) 2 . ?
Cl1 Zr1 Cl2 90.01(6) . . ?
Cl1 Zr1 Cl2 89.99(6) . 2 ?
Cl1 Zr1 Cl2 90.01(6) 2 2 ?
Cl1 Zr1 Cl1 180.0 . 2 ?
O1 Zr1 Cl2 90.00(15) 2 2 ?
O1 Zr1 Cl2 90.00(15) 2 . ?
O1 Zr1 Cl2 90.00(15) . . ?
O1 Zr1 Cl2 90.00(15) . 2 ?
O1 Zr1 Cl1 90.08(14) 2 . ?
O1 Zr1 Cl1 89.92(14) 2 2 ?
O1 Zr1 Cl1 90.08(14) . 2 ?
O1 Zr1 Cl1 89.92(14) . . ?
O1 Zr1 O1 180.0 2 . ?
O1 P1 C1 110.4(3) . . ?
O1 P1 C13 108.6(3) . . ?
O1 P1 C7 110.5(3) . . ?
C13 P1 C1 109.9(3) . . ?
C7 P1 C1 108.2(3) . . ?
C7 P1 C13 109.2(4) . . ?
P1 O1 Zr1 165.5(3) . . ?
C2 C1 P1 122.0(6) . . ?
C6 C1 P1 118.1(6) . . ?
C6 C1 C2 119.9(8) . . ?
C14 C13 P1 122.4(6) . . ?
C18 C13 P1 118.1(6) . . ?
C18 C13 C14 119.5(7) . . ?
C5 C4 H4 119.6 . . ?
C3 C4 H4 119.6 . . ?
C3 C4 C5 120.8(8) . . ?
C13 C14 H14 120.0 . . ?
C15 C14 C13 120.0(8) . . ?
C15 C14 H14 120.0 . . ?
C1 C2 H2 120.1 . . ?
C1 C2 C3 119.7(8) . . ?
C3 C2 H2 120.1 . . ?
C1 C6 H6 119.8 . . ?
C5 C6 C1 120.4(8) . . ?
C5 C6 H6 119.8 . . ?
C8 C7 P1 121.4(6) . . ?
C8 C7 C12 119.7(7) . . ?
C12 C7 P1 118.9(6) . . ?
C4 C5 C6 119.3(8) . . ?
C4 C5 H5 120.4 . . ?
C6 C5 H5 120.4 . . ?
C17 C16 H16 119.8 . . ?
C17 C16 C15 120.5(8) . . ?
C15 C16 H16 119.8 . . ?
C7 C8 H8 120.0 . . ?
C7 C8 C9 120.0(8) . . ?
C9 C8 H8 120.0 . . ?
C16 C17 H17 119.9 . . ?
C16 C17 C18 120.3(8) . . ?
C18 C17 H17 119.9 . . ?
C4 C3 C2 119.9(8) . . ?
C4 C3 H3 120.1 . . ?
C2 C3 H3 120.1 . . ?
C12 C11 H11 119.9 . . ?
C10 C11 H11 119.9 . . ?
C10 C11 C12 120.1(9) . . ?
C7 C12 C11 119.6(8) . . ?
C7 C12 H12 120.2 . . ?
C11 C12 H12 120.2 . . ?
C8 C9 H9 120.0 . . ?
C10 C9 C8 120.0(8) . . ?
C10 C9 H9 120.0 . . ?
C14 C15 H15 120.1 . . ?
C16 C15 C14 119.8(9) . . ?
C16 C15 H15 120.1 . . ?
C13 C18 H18 120.1 . . ?
C17 C18 C13 119.9(8) . . ?
C17 C18 H18 120.1 . . ?
C11 C10 C9 120.6(8) . . ?
C11 C10 H10 119.7 . . ?
C9 C10 H10 119.7 . . ?

loop_
_geom_bond_atom_site_label_1
_geom_bond_atom_site_label_2
_geom_bond_distance
_geom_bond_site_symmetry_2
_geom_bond_publ_flag
Zr1 Cl2 2.4583(18) 2 ?
Zr1 Cl2 2.4583(18) . ?
Zr1 Cl1 2.4477(17) . ?
Zr1 Cl1 2.4478(17) 2 ?
Zr1 O1 2.063(5) 2 ?
Zr1 O1 2.063(5) . ?
P1 O1 1.513(5) . ?
P1 C1 1.787(8) . ?
P1 C13 1.784(8) . ?
P1 C7 1.778(7) . ?
C1 C2 1.381(11) . ?
C1 C6 1.383(10) . ?
C13 C14 1.393(11) . ?
C13 C18 1.394(10) . ?
C4 H4 0.9500 . ?
C4 C5 1.381(12) . ?
C4 C3 1.372(12) . ?
C14 H14 0.9500 . ?
C14 C15 1.387(11) . ?
C2 H2 0.9500 . ?
C2 C3 1.386(11) . ?
C6 H6 0.9500 . ?
C6 C5 1.380(11) . ?
C7 C8 1.383(11) . ?
C7 C12 1.392(11) . ?
C5 H5 0.9500 . ?
C16 H16 0.9500 . ?
C16 C17 1.370(13) . ?
C16 C15 1.386(13) . ?
C8 H8 0.9500 . ?
C8 C9 1.395(11) . ?
C17 H17 0.9500 . ?
C17 C18 1.387(11) . ?
C3 H3 0.9500 . ?
C11 H11 0.9500 . ?
C11 C12 1.403(11) . ?
C11 C10 1.364(13) . ?
C12 H12 0.9500 . ?
C9 H9 0.9500 . ?
C9 C10 1.379(13) . ?
C15 H15 0.9500 . ?
C18 H18 0.9500 . ?
C10 H10 0.9500 . ?

loop_
_geom_torsion_atom_site_label_1
_geom_torsion_atom_site_label_2
_geom_torsion_atom_site_label_3
_geom_torsion_atom_site_label_4
_geom_torsion
_geom_torsion_site_symmetry_1
_geom_torsion_site_symmetry_2
_geom_torsion_site_symmetry_3
_geom_torsion_site_symmetry_4
_geom_torsion_publ_flag
P1 C1 C2 C3 177.6(7) . . . . ?
P1 C1 C6 C5 -177.6(7) . . . . ?
P1 C13 C14 C15 178.0(6) . . . . ?
P1 C13 C18 C17 -177.3(6) . . . . ?
P1 C7 C8 C9 175.8(6) . . . . ?
P1 C7 C12 C11 -175.0(6) . . . . ?
O1 P1 C1 C2 127.9(7) . . . . ?
O1 P1 C1 C6 -53.9(7) . . . . ?
O1 P1 C13 C14 141.8(6) . . . . ?
O1 P1 C13 C18 -40.0(7) . . . . ?
O1 P1 C7 C8 145.7(6) . . . . ?
O1 P1 C7 C12 -38.0(7) . . . . ?
C1 P1 O1 Zr1 58.9(13) . . . . ?
C1 P1 C13 C14 -97.3(7) . . . . ?
C1 P1 C13 C18 80.9(7) . . . . ?
C1 P1 C7 C8 24.7(8) . . . . ?
C1 P1 C7 C12 -159.1(6) . . . . ?
C1 C2 C3 C4 -0.3(14) . . . . ?
C1 C6 C5 C4 0.0(13) . . . . ?
C13 P1 O1 Zr1 179.4(12) . . . . ?
C13 P1 C1 C2 8.1(8) . . . . ?
C13 P1 C1 C6 -173.8(6) . . . . ?
C13 P1 C7 C8 -94.9(7) . . . . ?
C13 P1 C7 C12 81.4(7) . . . . ?
C13 C14 C15 C16 -0.9(13) . . . . ?
C14 C13 C18 C17 1.0(12) . . . . ?
C2 C1 C6 C5 0.6(13) . . . . ?
C6 C1 C2 C3 -0.5(13) . . . . ?
C7 P1 O1 Zr1 -60.8(14) . . . . ?
C7 P1 C1 C2 -111.0(7) . . . . ?
C7 P1 C1 C6 67.1(7) . . . . ?
C7 P1 C13 C14 21.2(8) . . . . ?
C7 P1 C13 C18 -160.5(6) . . . . ?
C7 C8 C9 C10 -1.8(13) . . . . ?
C5 C4 C3 C2 0.9(15) . . . . ?
C16 C17 C18 C13 -0.6(13) . . . . ?
C8 C7 C12 C11 1.3(12) . . . . ?
C8 C9 C10 C11 3.2(13) . . . . ?
C17 C16 C15 C14 1.4(14) . . . . ?
C3 C4 C5 C6 -0.7(15) . . . . ?
C12 C7 C8 C9 -0.5(12) . . . . ?
C12 C11 C10 C9 -2.4(13) . . . . ?
C15 C16 C17 C18 -0.6(14) . . . . ?
C18 C13 C14 C15 -0.3(12) . . . . ?
C10 C11 C12 C7 0.1(13) . . . . ?
